data_7215316
loop_
_publ_author_name
'Li, Dong-Sheng'
'Ke, Xi-Jun'
'Zhao, Jun'
'Du, Miao'
'Zou, Kun'
'He, Qiu-Fen'
'Li, Cai'

_publ_section_title
;
 Unusual 3D ZnII coordination networks with mixed tetrahedral and
 square-planar building units: from 2-fold interpenetrating bbf
 architecture to self-penetrating 86 topological frameworks
;
_journal_issue 10
_journal_name_full CrystEngComm
_journal_page_first 3355
_journal_paper_doi 10.1039/c1ce05231d
_journal_volume 13
_journal_year 2011
_chemical_formula_sum 'C18 H23 N5 O7 Zn'
_chemical_formula_weight 486.78
_chemical_name_systematic
;
?
;
_space_group_IT_number 14
_symmetry_cell_setting monoclinic
_symmetry_space_group_name_Hall '-P 2yn'
_symmetry_space_group_name_H-M 'P 1 21/n 1'
_atom_sites_solution_hydrogens geom
_atom_sites_solution_primary direct
_atom_sites_solution_secondary difmap
_audit_creation_method SHELXL-97
_cell_angle_alpha 90.00
_cell_angle_beta 94.975(9)
_cell_angle_gamma 90.00
_cell_formula_units_Z 4
_cell_length_a 9.267(4)
_cell_length_b 13.257(6)
_cell_length_c 16.324(7)
_cell_measurement_temperature 293(2)
_cell_volume 1997.9(15)
_computing_structure_refinement 'SHELXL-97 (Sheldrick, 1997)'
_computing_structure_solution 'SHELXS-97 (Sheldrick, 1990)'
_diffrn_ambient_temperature 293(2)
_diffrn_measured_fraction_theta_full 0.977
_diffrn_measured_fraction_theta_max 0.977
_diffrn_radiation_monochromator graphite
_diffrn_radiation_source 'fine-focus sealed tube'
_diffrn_radiation_type MoK\a
_diffrn_radiation_wavelength 0.71073
_diffrn_reflns_av_R_equivalents 0.0624
_diffrn_reflns_av_sigmaI/netI 0.0863
_diffrn_reflns_limit_h_max 12
_diffrn_reflns_limit_h_min -10
_diffrn_reflns_limit_k_max 17
_diffrn_reflns_limit_k_min -17
_diffrn_reflns_limit_l_max 21
_diffrn_reflns_limit_l_min -17
_diffrn_reflns_number 12929
_diffrn_reflns_theta_full 28.37
_diffrn_reflns_theta_max 28.37
_diffrn_reflns_theta_min 1.98
_exptl_absorpt_coefficient_mu 1.283
_exptl_absorpt_correction_T_max 0.846
_exptl_absorpt_correction_T_min 0.794
_exptl_absorpt_correction_type multi-scan
_exptl_crystal_density_diffrn 1.618
_exptl_crystal_density_method 'not measured'
_exptl_crystal_F_000 1008
_exptl_crystal_size_max 0.31
_exptl_crystal_size_mid 0.15
_exptl_crystal_size_min 0.13
_refine_diff_density_max 1.015
_refine_diff_density_min -0.601
_refine_diff_density_rms 0.102
_refine_ls_extinction_method none
_refine_ls_goodness_of_fit_ref 1.001
_refine_ls_hydrogen_treatment constr
_refine_ls_matrix_type full
_refine_ls_number_parameters 280
_refine_ls_number_reflns 4890
_refine_ls_number_restraints 0
_refine_ls_restrained_S_all 1.001
_refine_ls_R_factor_all 0.1189
_refine_ls_R_factor_gt 0.0640
_refine_ls_shift/su_max 0.001
_refine_ls_shift/su_mean 0.000
_refine_ls_structure_factor_coef Fsqd
_refine_ls_weighting_details 'calc w=1/[\s^2^(Fo^2^)+(0.1058P)^2^+0.0000P] where P=(Fo^2^+2Fc^2^)/3'
_refine_ls_weighting_scheme calc
_refine_ls_wR_factor_gt 0.1675
_refine_ls_wR_factor_ref 0.1980
_reflns_number_gt 2818
_reflns_number_total 4890
_reflns_threshold_expression >2sigma(I)
_cod_data_source_file c1ce05231d.txt
_cod_data_source_block z
_cod_depositor_comments
;
The following automatic conversions were performed:

'_symmetry_cell_setting' value 'Monoclinic' changed to 'monoclinic'
according to
/usr/data/users/saulius/automatic-downloads/retrospective/RSC/lib/dictionaries/cif_core.dic
dictionary named 'cif_core.dic' version 2.4.2 from
2011-04-26.

'_exptl_absorpt_correction_type' value 'Multi-scan'
changed to 'multi-scan' according to
/usr/data/users/saulius/automatic-downloads/retrospective/RSC/lib/dictionaries/cif_core.dic
dictionary named 'cif_core.dic' version 2.4.2 from 2011-04-26.

Automatic conversion script
Id: cif_fix_values 2281 2013-09-26 08:29:07Z andrius 
;
_cod_original_cell_volume 1997.8(16)
_cod_original_sg_symbol_H-M P21/n
_cod_database_code 7215316

loop_
_symmetry_equiv_pos_as_xyz
'x, y, z'
'-x+1/2, y+1/2, -z+1/2'
'-x, -y, -z'
'x-1/2, -y-1/2, z-1/2'

loop_
_atom_site_label
_atom_site_type_symbol
_atom_site_fract_x
_atom_site_fract_y
_atom_site_fract_z
_atom_site_U_iso_or_equiv
_atom_site_adp_type
_atom_site_occupancy
_atom_site_symmetry_multiplicity
_atom_site_calc_flag
_atom_site_refinement_flags
Zn1 Zn 0.26910(6) 0.84477(4) 0.18324(3) 0.0365(2) Uani 1 1 d .
O1 O 0.1214(4) 0.8475(3) 0.0911(2) 0.0450(9) Uani 1 1 d .
O4 O -0.2825(4) 0.7477(3) -0.2284(2) 0.0461(9) Uani 1 1 d .
N5 N 0.5195(5) 0.6966(3) 0.0291(3) 0.0449(10) Uani 1 1 d .
N4 N 0.4286(4) 0.7892(3) 0.1197(2) 0.0395(9) Uani 1 1 d .
C3 C -0.0875(5) 0.8336(3) -0.0399(3) 0.0345(10) Uani 1 1 d .
H3 H 0.0016 0.8026 -0.0441 0.041 Uiso 1 1 calc R
C2 C -0.1106(5) 0.8888(3) 0.0297(3) 0.0324(9) Uani 1 1 d .
C8 C -0.1739(5) 0.7627(4) -0.1773(3) 0.0401(11) Uani 1 1 d .
O3 O -0.0519(4) 0.7272(3) -0.1863(2) 0.0551(10) Uani 1 1 d .
C1 C 0.0024(5) 0.8929(4) 0.1010(3) 0.0396(11) Uani 1 1 d .
N1 N -0.4884(4) 0.9745(3) -0.0305(2) 0.0455(10) Uani 1 1 d .
C4 C -0.1960(5) 0.8242(3) -0.1035(3) 0.0351(10) Uani 1 1 d .
C7 C -0.2392(5) 0.9364(4) 0.0351(3) 0.0390(11) Uani 1 1 d .
H7 H -0.2540 0.9745 0.0815 0.047 Uiso 1 1 calc R
C5 C -0.3273(5) 0.8716(4) -0.0976(3) 0.0391(11) Uani 1 1 d .
H5 H -0.4008 0.8654 -0.1398 0.047 Uiso 1 1 calc R
C6 C -0.3492(5) 0.9285(4) -0.0286(3) 0.0382(11) Uani 1 1 d .
C15 C 0.6235(5) 0.7041(4) 0.0914(3) 0.0417(11) Uani 1 1 d .
H15 H 0.7158 0.6760 0.0959 0.050 Uiso 1 1 calc R
O2 O -0.0220(4) 0.9353(4) 0.1638(2) 0.0709(13) Uani 1 1 d .
C16 C 0.4042(5) 0.7473(4) 0.0465(3) 0.0422(12) Uani 1 1 d .
H16 H 0.3187 0.7528 0.0125 0.051 Uiso 1 1 calc R
C14 C 0.5644(6) 0.7590(4) 0.1424(4) 0.0545(14) Uani 1 1 d .
H14 H 0.6122 0.7773 0.1926 0.065 Uiso 1 1 calc R
C17 C 0.5377(7) 0.6332(4) -0.0424(4) 0.0557(15) Uani 1 1 d .
H17A H 0.6402 0.6239 -0.0480 0.067 Uiso 1 1 calc R
H17B H 0.4956 0.6669 -0.0915 0.067 Uiso 1 1 calc R
N2 N 0.3063(4) 0.9706(3) 0.2501(2) 0.0412(10) Uani 1 1 d .
C18 C 0.4653(7) 0.5296(5) -0.0347(4) 0.0673(17) Uani 1 1 d .
H18A H 0.3637 0.5392 -0.0269 0.081 Uiso 1 1 calc R
H18B H 0.4713 0.4923 -0.0854 0.081 Uiso 1 1 calc R
N3 N 0.4095(5) 1.0561(3) 0.3516(2) 0.0451(10) Uani 1 1 d .
C10 C 0.2686(5) 1.0701(4) 0.3552(3) 0.0405(11) Uani 1 1 d .
H10 H 0.2220 1.1088 0.3925 0.049 Uiso 1 1 calc R
C12 C 0.5161(6) 1.0973(4) 0.4129(3) 0.0570(15) Uani 1 1 d .
H12A H 0.5070 1.1701 0.4140 0.068 Uiso 1 1 calc R
H12B H 0.6126 1.0810 0.3982 0.068 Uiso 1 1 calc R
C11 C 0.4319(6) 0.9966(4) 0.2892(3) 0.0464(12) Uani 1 1 d .
H11 H 0.5223 0.9759 0.2748 0.056 Uiso 1 1 calc R
C9 C 0.2107(6) 1.0160(4) 0.2933(3) 0.0521(14) Uani 1 1 d .
H9 H 0.1112 1.0101 0.2810 0.063 Uiso 1 1 calc R
C13 C 0.4957(6) 1.0552(4) 0.4971(3) 0.0537(14) Uani 1 1 d .
H13A H 0.5689 1.0840 0.5363 0.064 Uiso 1 1 calc R
H13B H 0.4019 1.0765 0.5129 0.064 Uiso 1 1 calc R
O1W O -0.2266(6) 0.9847(8) 0.2673(4) 0.182(4) Uani 1 1 d .
O2W O 0.2273(7) 0.7123(10) -0.1333(4) 0.214(5) Uani 1 1 d .
O3W O -0.6134(11) 0.7955(11) -0.2390(6) 0.258(6) Uani 1 1 d .

loop_
_atom_site_aniso_label
_atom_site_aniso_U_11
_atom_site_aniso_U_22
_atom_site_aniso_U_33
_atom_site_aniso_U_23
_atom_site_aniso_U_13
_atom_site_aniso_U_12
Zn1 0.0378(3) 0.0431(4) 0.0276(3) -0.0005(2) -0.0033(2) 0.0012(2)
O1 0.0389(18) 0.060(2) 0.0342(18) -0.0038(16) -0.0108(14) 0.0109(16)
O4 0.051(2) 0.051(2) 0.0335(19) -0.0075(15) -0.0094(16) 0.0002(16)
N5 0.047(2) 0.039(2) 0.051(3) 0.003(2) 0.014(2) 0.004(2)
N4 0.037(2) 0.042(2) 0.039(2) 0.0031(18) 0.0005(17) 0.0023(18)
C3 0.032(2) 0.036(3) 0.034(2) 0.0000(19) -0.0017(18) 0.0045(19)
C2 0.034(2) 0.034(2) 0.028(2) -0.0003(19) -0.0004(18) 0.0003(19)
C8 0.048(3) 0.041(3) 0.031(3) -0.001(2) 0.002(2) -0.003(2)
O3 0.046(2) 0.074(3) 0.045(2) -0.0222(19) 0.0007(17) 0.0057(19)
C1 0.038(3) 0.046(3) 0.033(3) -0.002(2) -0.006(2) -0.001(2)
N1 0.040(2) 0.049(3) 0.047(3) -0.0024(19) -0.0028(19) 0.0124(19)
C4 0.038(2) 0.037(3) 0.030(2) 0.0043(19) 0.0009(19) 0.0024(19)
C7 0.046(3) 0.038(3) 0.032(3) -0.004(2) 0.001(2) 0.009(2)
C5 0.035(2) 0.045(3) 0.035(3) 0.005(2) -0.008(2) 0.000(2)
C6 0.034(2) 0.038(3) 0.042(3) 0.007(2) 0.000(2) 0.001(2)
C15 0.033(2) 0.046(3) 0.046(3) -0.003(2) 0.003(2) 0.010(2)
O2 0.054(2) 0.117(4) 0.039(2) -0.029(2) -0.0079(18) 0.011(2)
C16 0.036(2) 0.048(3) 0.043(3) 0.005(2) 0.006(2) -0.002(2)
C14 0.043(3) 0.066(4) 0.053(3) 0.000(3) -0.010(3) 0.001(3)
C17 0.067(4) 0.046(3) 0.057(4) -0.002(3) 0.024(3) 0.002(3)
N2 0.046(2) 0.044(2) 0.032(2) 0.0001(18) -0.0038(18) -0.0056(19)
C18 0.077(4) 0.060(4) 0.065(4) -0.009(3) 0.010(3) 0.013(3)
N3 0.058(3) 0.037(2) 0.037(2) -0.0027(18) -0.0097(19) -0.005(2)
C10 0.038(3) 0.044(3) 0.038(3) -0.015(2) -0.001(2) 0.010(2)
C12 0.067(4) 0.051(4) 0.051(3) -0.005(3) -0.010(3) -0.015(3)
C11 0.048(3) 0.043(3) 0.047(3) 0.005(2) 0.001(2) -0.003(2)
C9 0.052(3) 0.058(4) 0.044(3) -0.004(3) -0.006(2) 0.001(3)
C13 0.060(3) 0.052(3) 0.046(3) -0.009(3) -0.015(2) -0.002(3)
O1W 0.076(4) 0.358(13) 0.113(5) -0.085(7) 0.021(4) 0.010(6)
O2W 0.070(4) 0.481(17) 0.090(5) 0.010(7) -0.006(3) 0.028(7)
O3W 0.201(10) 0.380(16) 0.181(10) 0.057(10) -0.050(8) -0.141(11)

loop_
_atom_type_symbol
_atom_type_description
_atom_type_scat_dispersion_real
_atom_type_scat_dispersion_imag
_atom_type_scat_source
C C 0.0033 0.0016 'International Tables Vol C Tables 4.2.6.8 and 6.1.1.4'
H H 0.0000 0.0000 'International Tables Vol C Tables 4.2.6.8 and 6.1.1.4'
N N 0.0061 0.0033 'International Tables Vol C Tables 4.2.6.8 and 6.1.1.4'
O O 0.0106 0.0060 'International Tables Vol C Tables 4.2.6.8 and 6.1.1.4'
Zn Zn 0.2839 1.4301 'International Tables Vol C Tables 4.2.6.8 and 6.1.1.4'

loop_
_geom_angle_atom_site_label_1
_geom_angle_atom_site_label_2
_geom_angle_atom_site_label_3
_geom_angle
_geom_angle_site_symmetry_1
_geom_angle_site_symmetry_3
O1 Zn1 O4 112.09(15) . 4_676
O1 Zn1 N2 118.78(15) . .
O4 Zn1 N2 99.19(15) 4_676 .
O1 Zn1 N4 96.14(15) . .
O4 Zn1 N4 112.46(16) 4_676 .
N2 Zn1 N4 118.94(17) . .
C1 O1 Zn1 117.8(3) . .
C8 O4 Zn1 110.4(3) . 4_575
C16 N5 C15 110.0(4) . .
C16 N5 C17 128.3(5) . .
C15 N5 C17 121.5(4) . .
C16 N4 C14 101.9(4) . .
C16 N4 Zn1 123.0(3) . .
C14 N4 Zn1 132.7(4) . .
C4 C3 C2 120.5(4) . .
C4 C3 H3 119.7 . .
C2 C3 H3 119.7 . .
C7 C2 C3 119.9(4) . .
C7 C2 C1 119.4(4) . .
C3 C2 C1 120.7(4) . .
O3 C8 O4 122.8(4) . .
O3 C8 C4 119.6(4) . .
O4 C8 C4 117.6(4) . .
O2 C1 O1 123.7(4) . .
O2 C1 C2 120.4(4) . .
O1 C1 C2 115.9(4) . .
N1 N1 C6 115.8(5) 3_475 .
C5 C4 C3 119.5(4) . .
C5 C4 C8 119.5(4) . .
C3 C4 C8 121.0(4) . .
C2 C7 C6 120.3(4) . .
C2 C7 H7 119.8 . .
C6 C7 H7 119.8 . .
C4 C5 C6 119.8(4) . .
C4 C5 H5 120.1 . .
C6 C5 H5 120.1 . .
C5 C6 C7 119.9(4) . .
C5 C6 N1 114.3(4) . .
C7 C6 N1 125.9(4) . .
C14 C15 N5 102.6(4) . .
C14 C15 H15 128.7 . .
N5 C15 H15 128.7 . .
N5 C16 N4 109.4(4) . .
N5 C16 H16 125.3 . .
N4 C16 H16 125.3 . .
C15 C14 N4 116.1(5) . .
C15 C14 H14 122.0 . .
N4 C14 H14 122.0 . .
N5 C17 C18 111.6(5) . .
N5 C17 H17A 109.3 . .
C18 C17 H17A 109.3 . .
N5 C17 H17B 109.3 . .
C18 C17 H17B 109.3 . .
H17A C17 H17B 108.0 . .
C11 N2 C9 103.1(4) . .
C11 N2 Zn1 125.5(4) . .
C9 N2 Zn1 125.1(4) . .
C18 C18 C17 111.9(7) 3_665 .
C18 C18 H18A 109.2 3_665 .
C17 C18 H18A 109.2 . .
C18 C18 H18B 109.2 3_665 .
C17 C18 H18B 109.2 . .
H18A C18 H18B 107.9 . .
C11 N3 C10 109.9(4) . .
C11 N3 C12 127.9(5) . .
C10 N3 C12 122.1(4) . .
C9 C10 N3 103.1(4) . .
C9 C10 H10 128.4 . .
N3 C10 H10 128.4 . .
N3 C12 C13 110.9(4) . .
N3 C12 H12A 109.5 . .
C13 C12 H12A 109.5 . .
N3 C12 H12B 109.5 . .
C13 C12 H12B 109.5 . .
H12A C12 H12B 108.0 . .
N3 C11 N2 109.7(5) . .
N3 C11 H11 125.2 . .
N2 C11 H11 125.2 . .
C10 C9 N2 114.2(5) . .
C10 C9 H9 122.9 . .
N2 C9 H9 122.9 . .
C13 C13 C12 114.6(6) 3_676 .
C13 C13 H13A 108.6 3_676 .
C12 C13 H13A 108.6 . .
C13 C13 H13B 108.6 3_676 .
C12 C13 H13B 108.6 . .
H13A C13 H13B 107.6 . .

loop_
_geom_bond_atom_site_label_1
_geom_bond_atom_site_label_2
_geom_bond_distance
_geom_bond_site_symmetry_2
Zn1 O1 1.945(3) .
Zn1 O4 1.982(3) 4_676
Zn1 N2 2.007(4) .
Zn1 N4 2.017(4) .
O1 C1 1.278(6) .
O4 C8 1.266(5) .
O4 Zn1 1.982(3) 4_575
N5 C16 1.314(6) .
N5 C15 1.343(6) .
N5 C17 1.459(7) .
N4 C16 1.320(6) .
N4 C14 1.342(6) .
C3 C4 1.387(6) .
C3 C2 1.384(6) .
C3 H3 0.9300 .
C2 C7 1.358(6) .
C2 C1 1.498(6) .
C8 O3 1.245(6) .
C8 C4 1.484(6) .
C1 O2 1.207(6) .
N1 N1 1.237(8) 3_475
N1 C6 1.425(6) .
C4 C5 1.380(7) .
C7 C6 1.395(6) .
C7 H7 0.9300 .
C5 C6 1.385(7) .
C5 H5 0.9300 .
C15 C14 1.265(7) .
C15 H15 0.9300 .
C16 H16 0.9300 .
C14 H14 0.9300 .
C17 C18 1.538(8) .
C17 H17A 0.9700 .
C17 H17B 0.9700 .
N2 C11 1.323(6) .
N2 C9 1.325(7) .
C18 C18 1.480(12) 3_665
C18 H18A 0.9700 .
C18 H18B 0.9700 .
N3 C11 1.320(6) .
N3 C10 1.325(6) .
N3 C12 1.450(6) .
C10 C9 1.316(7) .
C10 H10 0.9300 .
C12 C13 1.512(8) .
C12 H12A 0.9700 .
C12 H12B 0.9700 .
C11 H11 0.9300 .
C9 H9 0.9300 .
C13 C13 1.468(11) 3_676
C13 H13A 0.9700 .
C13 H13B 0.9700 .

loop_
_geom_torsion_atom_site_label_1
_geom_torsion_atom_site_label_2
_geom_torsion_atom_site_label_3
_geom_torsion_atom_site_label_4
_geom_torsion
_geom_torsion_site_symmetry_1
_geom_torsion_site_symmetry_4
O4 Zn1 O1 C1 72.8(4) 4_676 .
N2 Zn1 O1 C1 -42.0(4) . .
N4 Zn1 O1 C1 -169.9(4) . .
O1 Zn1 N4 C16 -15.3(4) . .
O4 Zn1 N4 C16 101.7(4) 4_676 .
N2 Zn1 N4 C16 -143.1(4) . .
O1 Zn1 N4 C14 -174.5(5) . .
O4 Zn1 N4 C14 -57.5(5) 4_676 .
N2 Zn1 N4 C14 57.7(5) . .
C4 C3 C2 C7 -1.7(7) . .
C4 C3 C2 C1 175.5(4) . .
Zn1 O4 C8 O3 3.7(6) 4_575 .
Zn1 O4 C8 C4 -175.5(3) 4_575 .
Zn1 O1 C1 O2 1.3(7) . .
Zn1 O1 C1 C2 -177.2(3) . .
C7 C2 C1 O2 2.3(7) . .
C3 C2 C1 O2 -174.9(5) . .
C7 C2 C1 O1 -179.1(5) . .
C3 C2 C1 O1 3.6(7) . .
C2 C3 C4 C5 1.0(7) . .
C2 C3 C4 C8 -178.1(4) . .
O3 C8 C4 C5 173.7(5) . .
O4 C8 C4 C5 -7.1(7) . .
O3 C8 C4 C3 -7.2(7) . .
O4 C8 C4 C3 172.0(4) . .
C3 C2 C7 C6 1.2(7) . .
C1 C2 C7 C6 -176.1(4) . .
C3 C4 C5 C6 0.3(7) . .
C8 C4 C5 C6 179.5(4) . .
C4 C5 C6 C7 -0.9(7) . .
C4 C5 C6 N1 179.2(4) . .
C2 C7 C6 C5 0.1(7) . .
C2 C7 C6 N1 180.0(5) . .
N1 N1 C6 C5 179.7(6) 3_475 .
N1 N1 C6 C7 -0.1(9) 3_475 .
C16 N5 C15 C14 -0.1(6) . .
C17 N5 C15 C14 -175.9(5) . .
C15 N5 C16 N4 0.1(6) . .
C17 N5 C16 N4 175.5(5) . .
C14 N4 C16 N5 0.0(5) . .
Zn1 N4 C16 N5 -164.6(3) . .
N5 C15 C14 N4 0.1(7) . .
C16 N4 C14 C15 0.0(7) . .
Zn1 N4 C14 C15 162.2(4) . .
C16 N5 C17 C18 -77.6(7) . .
C15 N5 C17 C18 97.4(6) . .
O1 Zn1 N2 C11 -150.2(4) . .
O4 Zn1 N2 C11 88.2(4) 4_676 .
N4 Zn1 N2 C11 -33.9(5) . .
O1 Zn1 N2 C9 62.4(5) . .
O4 Zn1 N2 C9 -59.2(4) 4_676 .
N4 Zn1 N2 C9 178.7(4) . .
N5 C17 C18 C18 -64.5(8) . 3_665
C11 N3 C10 C9 0.6(6) . .
C12 N3 C10 C9 -175.8(5) . .
C11 N3 C12 C13 -114.3(6) . .
C10 N3 C12 C13 61.3(7) . .
C10 N3 C11 N2 0.4(6) . .
C12 N3 C11 N2 176.4(5) . .
C9 N2 C11 N3 -1.1(6) . .
Zn1 N2 C11 N3 -154.2(3) . .
N3 C10 C9 N2 -1.4(7) . .
C11 N2 C9 C10 1.6(6) . .
Zn1 N2 C9 C10 154.8(4) . .
N3 C12 C13 C13 58.0(8) . 3_676
